data_7215396
loop_
_publ_author_name
'Fu, Shu-Jun'
'Wang, Li'
'Tao, Tao'
'Hu, Bin'
'Huang, Wei'
'You, Xiao-Zeng'

_publ_section_title
;
 Zinc(ii) and cadmium(ii) coordination polymers mediated by rationally
 designed symmetrical/asymmetrical V-shaped heterocyclic aromatic ligands
 exhibiting different supramolecular architectures
;
_journal_issue 20
_journal_name_full CrystEngComm
_journal_page_first 6192
_journal_paper_doi 10.1039/c1ce05516j
_journal_volume 13
_journal_year 2011
_chemical_formula_moiety 'C24 H32 N10 O10 S2 Zn'
_chemical_formula_sum 'C24 H32 N10 O10 S2 Zn'
_chemical_formula_weight 750.09
_chemical_name_systematic
;
?
;
_space_group_IT_number 14
_symmetry_cell_setting monoclinic
_symmetry_space_group_name_Hall '-P 2ybc'
_symmetry_space_group_name_H-M 'P 1 21/c 1'
_atom_sites_solution_hydrogens geom
_atom_sites_solution_primary direct
_atom_sites_solution_secondary difmap
_audit_creation_method SHELXL-97
_cell_angle_alpha 90.00
_cell_angle_beta 116.0400(10)
_cell_angle_gamma 90.00
_cell_formula_units_Z 2
_cell_length_a 9.0358(10)
_cell_length_b 15.9866(17)
_cell_length_c 12.5425(16)
_cell_measurement_reflns_used 3007
_cell_measurement_temperature 291(2)
_cell_measurement_theta_max 25.155
_cell_measurement_theta_min 2.509
_cell_volume 1627.9(3)
_computing_cell_refinement SMART
_computing_data_collection 'SMART (BRUKER 2000)'
_computing_data_reduction 'SAINT (BRUKER 2000)'
_computing_molecular_graphics SHELXTL
_computing_publication_material SHELXTL
_computing_structure_refinement SHELXTL
_computing_structure_solution 'SHELXTL (BRUKER 2000)'
_diffrn_ambient_temperature 291(2)
_diffrn_measured_fraction_theta_full 0.996
_diffrn_measured_fraction_theta_max 0.996
_diffrn_measurement_device_type 'CCD area detector'
_diffrn_measurement_method 'phi and omega scans'
_diffrn_radiation_monochromator graphite
_diffrn_radiation_source 'fine-focus sealed tube'
_diffrn_radiation_type MoK\a
_diffrn_radiation_wavelength 0.71073
_diffrn_reflns_av_R_equivalents 0.0236
_diffrn_reflns_av_sigmaI/netI 0.0348
_diffrn_reflns_limit_h_max 10
_diffrn_reflns_limit_h_min -10
_diffrn_reflns_limit_k_max 11
_diffrn_reflns_limit_k_min -19
_diffrn_reflns_limit_l_max 14
_diffrn_reflns_limit_l_min -14
_diffrn_reflns_number 8014
_diffrn_reflns_theta_full 25.00
_diffrn_reflns_theta_max 25.00
_diffrn_reflns_theta_min 2.21
_exptl_absorpt_coefficient_mu 0.951
_exptl_absorpt_correction_T_max 0.9026
_exptl_absorpt_correction_T_min 0.8944
_exptl_absorpt_correction_type multi-scan
_exptl_absorpt_process_details 'SADABS; BRUKER, 2000'
_exptl_crystal_colour colourless
_exptl_crystal_density_diffrn 1.530
_exptl_crystal_density_method 'not measured'
_exptl_crystal_description block
_exptl_crystal_F_000 776
_exptl_crystal_size_max 0.12
_exptl_crystal_size_mid 0.12
_exptl_crystal_size_min 0.11
_refine_diff_density_max 0.278
_refine_diff_density_min -0.225
_refine_diff_density_rms 0.043
_refine_ls_extinction_method none
_refine_ls_goodness_of_fit_ref 0.953
_refine_ls_hydrogen_treatment constr
_refine_ls_matrix_type full
_refine_ls_number_parameters 214
_refine_ls_number_reflns 2847
_refine_ls_number_restraints 0
_refine_ls_restrained_S_all 0.953
_refine_ls_R_factor_all 0.0376
_refine_ls_R_factor_gt 0.0288
_refine_ls_shift/su_max 0.001
_refine_ls_shift/su_mean 0.000
_refine_ls_structure_factor_coef Fsqd
_refine_ls_weighting_details 'calc w=1/[\s^2^(Fo^2^)+(0.0372P)^2^] where P=(Fo^2^+2Fc^2^)/3'
_refine_ls_weighting_scheme calc
_refine_ls_wR_factor_gt 0.0672
_refine_ls_wR_factor_ref 0.0698
_reflns_number_gt 2284
_reflns_number_total 2847
_reflns_threshold_expression >2sigma(I)
_cod_data_source_file c1ce05516j.txt
_cod_data_source_block 3
_cod_original_sg_symbol_H-M 'P 21/c '
_cod_database_code 7215396

loop_
_symmetry_equiv_pos_as_xyz
'x, y, z'
'-x, y+1/2, -z+1/2'
'-x, -y, -z'
'x, -y-1/2, z-1/2'

loop_
_atom_site_label
_atom_site_type_symbol
_atom_site_fract_x
_atom_site_fract_y
_atom_site_fract_z
_atom_site_U_iso_or_equiv
_atom_site_adp_type
_atom_site_occupancy
_atom_site_symmetry_multiplicity
_atom_site_calc_flag
_atom_site_refinement_flags
Zn1 Zn 0.5000 0.0000 1.0000 0.03151(11) Uani 1 2 d S
C1 C 0.6029(2) 0.05223(13) 0.80320(17) 0.0341(5) Uani 1 1 d .
H1 H 0.7051 0.0274 0.8467 0.041 Uiso 1 1 calc R
C3 C 0.3581(3) 0.09694(13) 0.74886(19) 0.0410(5) Uani 1 1 d .
H3 H 0.2572 0.1087 0.7487 0.049 Uiso 1 1 calc R
C2 C 0.3999(3) 0.11819(14) 0.66167(19) 0.0426(6) Uani 1 1 d .
H2 H 0.3352 0.1467 0.5920 0.051 Uiso 1 1 calc R
C5 C 0.6560(2) 0.09490(13) 0.63441(17) 0.0341(5) Uani 1 1 d .
C4 C 0.7166(3) 0.02737(15) 0.60202(19) 0.0448(6) Uani 1 1 d .
H4 H 0.6962 -0.0277 0.6153 0.054 Uiso 1 1 calc R
C7 C 0.8037(3) 0.15964(15) 0.54808(19) 0.0459(6) Uani 1 1 d .
H7 H 0.8485 0.2027 0.5217 0.055 Uiso 1 1 calc R
C6 C 0.7054(2) 0.17148(13) 0.60262(17) 0.0340(5) Uani 1 1 d .
C8 C 0.5969(3) 0.31323(13) 0.54153(19) 0.0379(5) Uani 1 1 d .
H8 H 0.5759 0.3072 0.4624 0.046 Uiso 1 1 calc R
C9 C 0.6171(3) 0.36406(15) 0.70411(19) 0.0493(6) Uani 1 1 d .
H9 H 0.6120 0.4012 0.7594 0.059 Uiso 1 1 calc R
C10 C 0.6690(3) 0.28484(15) 0.72697(19) 0.0503(6) Uani 1 1 d .
H10 H 0.7066 0.2575 0.7996 0.060 Uiso 1 1 calc R
C11 C 0.1013(3) -0.01204(19) 0.8806(3) 0.0725(9) Uani 1 1 d .
H11A H 0.1057 -0.0277 0.8082 0.109 Uiso 1 1 d R
H11B H 0.0059 0.0221 0.8627 0.109 Uiso 1 1 d R
H11C H 0.0947 -0.0614 0.9218 0.109 Uiso 1 1 d R
C12 C 0.2311(4) 0.17478(18) 0.2280(3) 0.0803(9) Uani 1 1 d .
H12A H 0.1233 0.1588 0.2178 0.120 Uiso 1 1 d R
H12B H 0.2679 0.1364 0.1858 0.120 Uiso 1 1 d R
H12C H 0.2271 0.2303 0.1976 0.120 Uiso 1 1 d R
N1 N 0.4854(2) 0.05559(10) 0.83779(14) 0.0332(4) Uani 1 1 d .
N2 N 0.5569(2) 0.08928(10) 0.69664(14) 0.0332(4) Uani 1 1 d .
N3 N 0.6558(2) 0.25189(10) 0.62236(14) 0.0349(4) Uani 1 1 d .
N4 N 0.5725(2) 0.38259(10) 0.58696(14) 0.0362(4) Uani 1 1 d .
N5 N 0.0696(3) 0.22641(17) 0.93444(19) 0.0620(6) Uani 1 1 d .
O1 O 0.24592(16) 0.03267(10) 0.95408(13) 0.0449(4) Uani 1 1 d .
H1A H 0.2312 0.0841 0.9349 0.067 Uiso 1 1 d R
O2 O 0.3397(2) 0.17323(12) 0.34754(18) 0.0821(6) Uani 1 1 d .
H2A H 0.2948 0.1932 0.3861 0.123 Uiso 1 1 d R
O3 O 0.1955(2) 0.19827(12) 0.9273(2) 0.0888(7) Uani 1 1 d .
O4 O -0.0351(2) 0.17783(13) 0.93686(18) 0.0762(6) Uani 1 1 d .
O5 O 0.0572(2) 0.30282(13) 0.94037(19) 0.0767(6) Uani 1 1 d .
S1 S 0.83532(8) 0.05626(4) 0.53376(6) 0.05609(19) Uani 1 1 d .

loop_
_atom_site_aniso_label
_atom_site_aniso_U_11
_atom_site_aniso_U_22
_atom_site_aniso_U_33
_atom_site_aniso_U_23
_atom_site_aniso_U_13
_atom_site_aniso_U_12
Zn1 0.0375(2) 0.0295(2) 0.03162(19) 0.00177(15) 0.01896(15) 0.00019(16)
C1 0.0372(12) 0.0325(12) 0.0335(12) 0.0052(10) 0.0164(10) 0.0024(10)
C3 0.0407(12) 0.0442(13) 0.0438(13) 0.0064(11) 0.0238(11) 0.0085(11)
C2 0.0426(13) 0.0481(14) 0.0391(13) 0.0129(11) 0.0198(11) 0.0112(11)
C5 0.0408(12) 0.0364(12) 0.0300(11) 0.0045(9) 0.0201(9) 0.0048(10)
C4 0.0611(15) 0.0374(12) 0.0436(13) 0.0051(11) 0.0299(12) 0.0079(11)
C7 0.0524(14) 0.0473(14) 0.0480(14) 0.0088(12) 0.0314(12) 0.0027(12)
C6 0.0398(12) 0.0332(12) 0.0332(12) 0.0042(10) 0.0198(10) 0.0027(10)
C8 0.0527(14) 0.0338(12) 0.0318(12) 0.0037(10) 0.0227(11) 0.0006(11)
C9 0.0755(16) 0.0415(14) 0.0320(13) -0.0013(11) 0.0246(12) 0.0062(13)
C10 0.0773(17) 0.0441(14) 0.0302(12) 0.0052(11) 0.0243(12) 0.0075(13)
C11 0.0422(15) 0.091(2) 0.078(2) -0.0053(17) 0.0199(14) -0.0063(15)
C12 0.102(2) 0.0619(19) 0.073(2) -0.0077(17) 0.0351(19) -0.0122(19)
N1 0.0395(10) 0.0309(10) 0.0329(9) 0.0021(8) 0.0191(8) 0.0007(8)
N2 0.0406(10) 0.0319(9) 0.0324(10) 0.0037(8) 0.0209(8) 0.0007(8)
N3 0.0443(10) 0.0317(10) 0.0332(10) 0.0037(8) 0.0211(8) -0.0003(8)
N4 0.0450(10) 0.0322(10) 0.0321(10) 0.0010(8) 0.0176(8) 0.0018(8)
N5 0.0578(14) 0.0784(18) 0.0570(14) 0.0178(13) 0.0319(12) 0.0226(14)
O1 0.0367(8) 0.0480(9) 0.0496(9) 0.0075(8) 0.0187(7) 0.0037(7)
O2 0.0890(14) 0.0748(14) 0.0714(14) 0.0015(11) 0.0250(12) 0.0175(12)
O3 0.0875(14) 0.0759(14) 0.141(2) 0.0356(13) 0.0854(15) 0.0391(12)
O4 0.0666(12) 0.0797(15) 0.0912(15) 0.0173(12) 0.0427(11) 0.0096(11)
O5 0.0731(13) 0.0661(14) 0.1032(16) -0.0078(12) 0.0501(12) 0.0131(11)
S1 0.0700(4) 0.0580(4) 0.0588(4) 0.0068(3) 0.0453(4) 0.0191(4)

loop_
_atom_type_symbol
_atom_type_description
_atom_type_scat_dispersion_real
_atom_type_scat_dispersion_imag
_atom_type_scat_source
C C 0.0033 0.0016 'International Tables Vol C Tables 4.2.6.8 and 6.1.1.4'
H H 0.0000 0.0000 'International Tables Vol C Tables 4.2.6.8 and 6.1.1.4'
N N 0.0061 0.0033 'International Tables Vol C Tables 4.2.6.8 and 6.1.1.4'
O O 0.0106 0.0060 'International Tables Vol C Tables 4.2.6.8 and 6.1.1.4'
S S 0.1246 0.1234 'International Tables Vol C Tables 4.2.6.8 and 6.1.1.4'
Zn Zn 0.2839 1.4301 'International Tables Vol C Tables 4.2.6.8 and 6.1.1.4'

loop_
_geom_angle_atom_site_label_1
_geom_angle_atom_site_label_2
_geom_angle_atom_site_label_3
_geom_angle
_geom_angle_site_symmetry_1
_geom_angle_site_symmetry_3
N4 Zn1 N4 180.00(4) 4_566 2_646
N4 Zn1 N1 89.87(6) 4_566 .
N4 Zn1 N1 90.13(6) 2_646 .
N4 Zn1 N1 90.13(6) 4_566 3_657
N4 Zn1 N1 89.87(6) 2_646 3_657
N1 Zn1 N1 180.0 . 3_657
N4 Zn1 O1 88.59(6) 4_566 .
N4 Zn1 O1 91.41(6) 2_646 .
N1 Zn1 O1 91.75(6) . .
N1 Zn1 O1 88.25(6) 3_657 .
N4 Zn1 O1 91.41(6) 4_566 3_657
N4 Zn1 O1 88.59(6) 2_646 3_657
N1 Zn1 O1 88.25(6) . 3_657
N1 Zn1 O1 91.75(6) 3_657 3_657
O1 Zn1 O1 180.0 . 3_657
N1 C1 N2 111.53(18) . .
N1 C1 H1 124.2 . .
N2 C1 H1 124.2 . .
C2 C3 N1 110.40(18) . .
C2 C3 H3 124.8 . .
N1 C3 H3 124.8 . .
C3 C2 N2 105.97(19) . .
C3 C2 H2 127.0 . .
N2 C2 H2 127.0 . .
C4 C5 C6 112.70(18) . .
C4 C5 N2 123.32(19) . .
C6 C5 N2 123.96(18) . .
C5 C4 S1 111.24(17) . .
C5 C4 H4 124.4 . .
S1 C4 H4 124.4 . .
C6 C7 S1 111.59(17) . .
C6 C7 H7 124.2 . .
S1 C7 H7 124.2 . .
C7 C6 N3 122.93(19) . .
C7 C6 C5 112.27(19) . .
N3 C6 C5 124.79(17) . .
N4 C8 N3 112.15(18) . .
N4 C8 H8 123.9 . .
N3 C8 H8 123.9 . .
C10 C9 N4 110.12(19) . .
C10 C9 H9 124.9 . .
N4 C9 H9 124.9 . .
C9 C10 N3 106.50(19) . .
C9 C10 H10 126.8 . .
N3 C10 H10 126.8 . .
O1 C11 H11A 109.7 . .
O1 C11 H11B 110.0 . .
H11A C11 H11B 109.5 . .
O1 C11 H11C 108.8 . .
H11A C11 H11C 109.5 . .
H11B C11 H11C 109.5 . .
O2 C12 H12A 109.6 . .
O2 C12 H12B 109.5 . .
H12A C12 H12B 109.5 . .
O2 C12 H12C 109.4 . .
H12A C12 H12C 109.5 . .
H12B C12 H12C 109.5 . .
C1 N1 C3 105.19(16) . .
C1 N1 Zn1 124.59(14) . .
C3 N1 Zn1 130.16(13) . .
C1 N2 C2 106.91(16) . .
C1 N2 C5 125.11(17) . .
C2 N2 C5 127.97(17) . .
C8 N3 C10 106.36(17) . .
C8 N3 C6 125.56(17) . .
C10 N3 C6 127.91(17) . .
C8 N4 C9 104.86(18) . .
C8 N4 Zn1 126.71(14) . 2_656
C9 N4 Zn1 128.23(14) . 2_656
O5 N5 O4 122.1(2) . .
O5 N5 O3 117.8(2) . .
O4 N5 O3 120.1(3) . .
C11 O1 Zn1 128.08(15) . .
C11 O1 H1A 108.5 . .
Zn1 O1 H1A 108.9 . .
C12 O2 H2A 109.4 . .
C7 S1 C4 92.20(11) . .

loop_
_geom_bond_atom_site_label_1
_geom_bond_atom_site_label_2
_geom_bond_distance
_geom_bond_site_symmetry_2
Zn1 N4 2.1248(17) 4_566
Zn1 N4 2.1248(17) 2_646
Zn1 N1 2.1703(16) .
Zn1 N1 2.1703(16) 3_657
Zn1 O1 2.1713(14) .
Zn1 O1 2.1713(14) 3_657
C1 N1 1.313(2) .
C1 N2 1.350(2) .
C1 H1 0.9300 .
C3 C2 1.348(3) .
C3 N1 1.370(3) .
C3 H3 0.9300 .
C2 N2 1.368(2) .
C2 H2 0.9300 .
C5 C4 1.351(3) .
C5 C6 1.419(3) .
C5 N2 1.426(2) .
C4 S1 1.704(2) .
C4 H4 0.9300 .
C7 C6 1.351(3) .
C7 S1 1.700(2) .
C7 H7 0.9300 .
C6 N3 1.419(2) .
C8 N4 1.309(3) .
C8 N3 1.341(2) .
C8 H8 0.9300 .
C9 C10 1.337(3) .
C9 N4 1.374(3) .
C9 H9 0.9300 .
C10 N3 1.370(3) .
C10 H10 0.9300 .
C11 O1 1.418(3) .
C11 H11A 0.9600 .
C11 H11B 0.9600 .
C11 H11C 0.9599 .
C12 O2 1.385(3) .
C12 H12A 0.9600 .
C12 H12B 0.9600 .
C12 H12C 0.9599 .
N4 Zn1 2.1248(16) 2_656
N5 O5 1.232(3) .
N5 O4 1.234(3) .
N5 O3 1.263(2) .
O1 H1A 0.8500 .
O2 H2A 0.8200 .
